data_4504256
loop_
_publ_author_name
'Reddy, L. Sreenivas'
'Chandran, Sreekanth K.'
'George, Sumod'
'Babu, N. Jagadeesh'
'Nangia, Ashwini'

_publ_section_title
;
 Crystal Structures ofN-Aryl-N'-4-Nitrophenyl Ureas: Molecular Conformation
 and Weak Interactions Direct the Strong Hydrogen Bond Synthon
;
_journal_coden_ASTM CGDEFU
_journal_issue 12
_journal_name_full 'Crystal Growth & Design'
_journal_page_first 2675
_journal_page_last 2690
_journal_paper_doi 10.1021/cg070155j
_journal_volume 7
_journal_year 2007
_chemical_formula_moiety 'C14 H13 N3 O3, C2 H6 O S'
_chemical_formula_sum 'C16 H19 N3 O4 S'
_chemical_formula_weight 349.40
_space_group_IT_number 14
_symmetry_cell_setting monoclinic
_symmetry_space_group_name_Hall '-P 2yn'
_symmetry_space_group_name_H-M 'P 1 21/n 1'
_atom_sites_solution_hydrogens geom
_atom_sites_solution_primary direct
_atom_sites_solution_secondary difmap
_audit_creation_method SHELXL-97
_cell_angle_alpha 90.00
_cell_angle_beta 100.115(2)
_cell_angle_gamma 90.00
_cell_formula_units_Z 8
_cell_length_a 16.0665(10)
_cell_length_b 5.7448(4)
_cell_length_c 39.100(3)
_cell_measurement_temperature 293(2)
_cell_volume 3552.8(4)
_computing_structure_refinement 'SHELXL-97 (Sheldrick, 1997)'
_computing_structure_solution 'SHELXS-97 (Sheldrick, 1990)'
_diffrn_ambient_temperature 293(2)
_diffrn_measured_fraction_theta_full 0.997
_diffrn_measured_fraction_theta_max 0.997
_diffrn_radiation_monochromator graphite
_diffrn_radiation_source 'fine-focus sealed tube'
_diffrn_radiation_type MoK\a
_diffrn_radiation_wavelength 0.71073
_diffrn_reflns_av_R_equivalents 0.0483
_diffrn_reflns_av_sigmaI/netI 0.0589
_diffrn_reflns_limit_h_max 20
_diffrn_reflns_limit_h_min -21
_diffrn_reflns_limit_k_max 7
_diffrn_reflns_limit_k_min -7
_diffrn_reflns_limit_l_max 45
_diffrn_reflns_limit_l_min -51
_diffrn_reflns_number 23182
_diffrn_reflns_theta_full 28.04
_diffrn_reflns_theta_max 28.04
_diffrn_reflns_theta_min 1.06
_exptl_absorpt_coefficient_mu 0.206
_exptl_absorpt_correction_type none
_exptl_crystal_density_diffrn 1.306
_exptl_crystal_density_method 'not measured'
_exptl_crystal_F_000 1472
_exptl_crystal_size_max 0.26
_exptl_crystal_size_mid 0.17
_exptl_crystal_size_min 0.08
_refine_diff_density_max 0.506
_refine_diff_density_min -0.225
_refine_diff_density_rms 0.063
_refine_ls_extinction_method none
_refine_ls_goodness_of_fit_ref 0.867
_refine_ls_hydrogen_treatment mixed
_refine_ls_matrix_type full
_refine_ls_number_parameters 464
_refine_ls_number_reflns 8599
_refine_ls_number_restraints 0
_refine_ls_restrained_S_all 0.867
_refine_ls_R_factor_all 0.1569
_refine_ls_R_factor_gt 0.0649
_refine_ls_shift/su_max 0.453
_refine_ls_shift/su_mean 0.017
_refine_ls_structure_factor_coef Fsqd
_refine_ls_weighting_details 'calc w=1/[\s^2^(Fo^2^)+(0.1308P)^2^+0.0000P] where P=(Fo^2^+2Fc^2^)/3'
_refine_ls_weighting_scheme calc
_refine_ls_wR_factor_gt 0.1891
_refine_ls_wR_factor_ref 0.2356
_reflns_number_gt 3157
_reflns_number_total 8599
_reflns_threshold_expression >2sigma(I)
_cod_data_source_file cg070155j-file015.cif
_cod_data_source_block 5.13
_cod_depositor_comments
;
The following automatic conversions were performed:

'_symmetry_cell_setting' value 'Monoclinic' changed to 'monoclinic'
according to /home/saulius/struct/CIF-dictionaries/cif_core.dic
dictionary named 'cif_core.dic' version 2.4.1 from 2010-06-29.

Automatic conversion script
Id: cif_fix_values 1715 2011-07-08 13:25:40Z adriana 
;
_cod_original_sg_symbol_H-M 'P 21/n'
_cod_database_code 4504256

loop_
_symmetry_equiv_pos_as_xyz
'x, y, z'
'-x+1/2, y+1/2, -z+1/2'
'-x, -y, -z'
'x-1/2, -y-1/2, z-1/2'

loop_
_atom_site_label
_atom_site_type_symbol
_atom_site_fract_x
_atom_site_fract_y
_atom_site_fract_z
_atom_site_U_iso_or_equiv
_atom_site_adp_type
_atom_site_occupancy
_atom_site_symmetry_multiplicity
_atom_site_calc_flag
_atom_site_refinement_flags
C5 C 0.6567(2) 1.2326(8) 0.01867(10) 0.1025(11) Uani 1 1 d .
C4 C 0.6316(3) 1.0214(8) 0.03041(12) 0.1162(13) Uani 1 1 d .
H4 H 0.5841 0.9463 0.0183 0.139 Uiso 1 1 calc R
C3 C 0.6766(2) 0.9231(7) 0.05980(11) 0.1056(12) Uani 1 1 d .
H3 H 0.6599 0.7805 0.0676 0.127 Uiso 1 1 calc R
C2 C 0.7475(2) 1.0363(6) 0.07808(10) 0.0865(10) Uani 1 1 d .
C7 C 0.7703(2) 1.2474(7) 0.06534(10) 0.0974(10) Uani 1 1 d .
H7 H 0.8174 1.3255 0.0772 0.117 Uiso 1 1 calc R
C6 C 0.7257(3) 1.3435(7) 0.03597(11) 0.1016(11) Uani 1 1 d .
H6 H 0.7426 1.4848 0.0278 0.122 Uiso 1 1 calc R
C11 C 0.8600(2) 0.3231(6) 0.24491(11) 0.0905(10) Uani 1 1 d .
C12 C 0.9036(2) 0.5282(6) 0.24565(10) 0.0943(10) Uani 1 1 d .
H12 H 0.9377 0.5750 0.2662 0.113 Uiso 1 1 calc R
C13 C 0.8980(2) 0.6676(6) 0.21644(10) 0.0897(10) Uani 1 1 d .
H13 H 0.9274 0.8077 0.2178 0.108 Uiso 1 1 calc R
C8 C 0.8500(2) 0.6010(5) 0.18591(10) 0.0795(9) Uani 1 1 d .
C9 C 0.8069(2) 0.3894(6) 0.18407(10) 0.0935(10) Uani 1 1 d .
H9 H 0.7748 0.3393 0.1632 0.112 Uiso 1 1 calc R
C10 C 0.8128(2) 0.2554(6) 0.21382(12) 0.0985(11) Uani 1 1 d .
H10 H 0.7838 0.1147 0.2127 0.118 Uiso 1 1 calc R
C14 C 0.8640(3) 0.1781(8) 0.27704(11) 0.1248(14) Uani 1 1 d .
H14A H 0.8163 0.2131 0.2879 0.187 Uiso 1 1 calc R
H14B H 0.9153 0.2121 0.2929 0.187 Uiso 1 1 calc R
H14C H 0.8630 0.0162 0.2709 0.187 Uiso 1 1 calc R
C1 C 0.7822(2) 0.7744(6) 0.12969(10) 0.0849(9) Uani 1 1 d .
N3 N 0.6100(3) 1.3297(9) -0.01336(11) 0.1355(13) Uani 1 1 d .
N2 N 0.7982(2) 0.9522(5) 0.10790(8) 0.0935(9) Uani 1 1 d .
N1 N 0.8468(2) 0.7486(5) 0.15633(8) 0.0880(8) Uani 1 1 d .
O2 O 0.5511(3) 1.2243(9) -0.02957(11) 0.205(2) Uani 1 1 d .
O3 O 0.6324(2) 1.5186(7) -0.02330(9) 0.1635(14) Uani 1 1 d .
O1 O 0.71721(16) 0.6580(4) 0.12426(7) 0.1070(8) Uani 1 1 d .
S1 S 0.50509(12) 0.2741(4) 0.14095(5) 0.1131(6) Uani 0.60 1 d P
S1" S 0.5235(2) 0.1387(7) 0.11929(11) 0.1371(11) Uani 0.40 1 d P
O4 O 0.44274(18) 0.0751(6) 0.13413(8) 0.1496(12) Uani 1 1 d .
C16 C 0.5007(4) 0.3945(15) 0.0999(2) 0.281(5) Uani 1 1 d .
H16A H 0.4467 0.4471 0.1041 0.421 Uiso 1 1 calc R
H16B H 0.4989 0.3781 0.0754 0.421 Uiso 1 1 calc R
H16C H 0.5434 0.5060 0.1091 0.421 Uiso 1 1 calc R
C15 C 0.5962(5) 0.1736(16) 0.1444(2) 0.290(5) Uani 1 1 d .
H15A H 0.6453 0.1696 0.1335 0.436 Uiso 1 1 calc R
H15B H 0.6002 0.0530 0.1616 0.436 Uiso 1 1 calc R
H15C H 0.5928 0.3222 0.1553 0.436 Uiso 1 1 calc R
C21 C 0.1416(2) 0.9609(8) 0.00965(9) 0.0934(11) Uani 1 1 d .
C20 C 0.1308(2) 0.7562(7) 0.02623(10) 0.0985(10) Uani 1 1 d .
H20 H 0.0887 0.6525 0.0166 0.118 Uiso 1 1 calc R
C19 C 0.1823(2) 0.7042(6) 0.05728(8) 0.0864(9) Uani 1 1 d .
H19 H 0.1755 0.5647 0.0685 0.104 Uiso 1 1 calc R
C18 C 0.2443(2) 0.8599(6) 0.07171(8) 0.0776(8) Uani 1 1 d .
C23 C 0.2548(2) 1.0642(6) 0.05424(9) 0.0917(10) Uani 1 1 d .
H23 H 0.2969 1.1687 0.0636 0.110 Uiso 1 1 calc R
C22 C 0.2033(3) 1.1137(7) 0.02316(10) 0.1002(11) Uani 1 1 d .
H22 H 0.2107 1.2509 0.0114 0.120 Uiso 1 1 calc R
C27 C 0.3677(2) 0.3590(6) 0.25470(9) 0.0792(9) Uani 1 1 d .
C28 C 0.4073(2) 0.5646(6) 0.25072(9) 0.0873(9) Uani 1 1 d .
H28 H 0.4408 0.6328 0.2699 0.105 Uiso 1 1 calc R
C29 C 0.39869(19) 0.6742(6) 0.21880(9) 0.0814(9) Uani 1 1 d .
H29 H 0.4255 0.8160 0.2170 0.098 Uiso 1 1 calc R
C24 C 0.35142(18) 0.5772(5) 0.18993(8) 0.0733(8) Uani 1 1 d .
C25 C 0.3125(2) 0.3671(6) 0.19290(9) 0.0898(10) Uani 1 1 d .
H25 H 0.2811 0.2954 0.1735 0.108 Uiso 1 1 calc R
C26 C 0.3210(2) 0.2634(6) 0.22556(10) 0.0920(10) Uani 1 1 d .
H26 H 0.2937 0.1227 0.2276 0.110 Uiso 1 1 calc R
C30 C 0.3737(3) 0.2444(8) 0.28970(9) 0.1159(13) Uani 1 1 d .
H30A H 0.3287 0.2997 0.3008 0.174 Uiso 1 1 calc R
H30B H 0.4271 0.2818 0.3038 0.174 Uiso 1 1 calc R
H30C H 0.3690 0.0787 0.2868 0.174 Uiso 1 1 calc R
C17 C 0.2868(2) 0.6753(6) 0.12923(9) 0.0794(9) Uani 1 1 d .
O6 O 0.0318(2) 0.8711(8) -0.03529(8) 0.1508(14) Uani 1 1 d .
O7 O 0.0948(2) 1.2008(8) -0.03706(9) 0.1650(16) Uani 1 1 d .
O5 O 0.22711(15) 0.5409(4) 0.12666(6) 0.1052(8) Uani 1 1 d .
N6 N 0.0853(3) 1.0154(10) -0.02310(9) 0.1251(14) Uani 1 1 d .
N5 N 0.29875(17) 0.8250(5) 0.10309(7) 0.0862(8) Uani 1 1 d .
N4 N 0.34629(17) 0.6995(5) 0.15790(7) 0.0866(8) Uani 1 1 d .
S2 S 0.03641(6) 0.25021(17) 0.14242(2) 0.0929(3) Uani 1 1 d .
O8 O -0.04172(15) 0.1067(5) 0.14100(7) 0.1175(9) Uani 1 1 d .
C32 C 0.0094(2) 0.4778(6) 0.11209(12) 0.1146(13) Uani 1 1 d .
H32A H -0.0145 0.4132 0.0899 0.172 Uiso 1 1 calc R
H32B H 0.0593 0.5651 0.1100 0.172 Uiso 1 1 calc R
H32C H -0.0311 0.5786 0.1199 0.172 Uiso 1 1 calc R
C31 C 0.1024(2) 0.0941(6) 0.11921(9) 0.0950(10) Uani 1 1 d .
H31A H 0.1243 -0.0405 0.1323 0.143 Uiso 1 1 calc R
H31B H 0.1484 0.1917 0.1154 0.143 Uiso 1 1 calc R
H31C H 0.0706 0.0459 0.0972 0.143 Uiso 1 1 calc R
H5A H 0.350(2) 0.933(6) 0.1096(9) 0.112(12) Uiso 1 1 d .
H2 H 0.854(2) 1.018(5) 0.1164(7) 0.085(10) Uiso 1 1 d .
H4A H 0.385(2) 0.811(6) 0.1554(8) 0.102(11) Uiso 1 1 d .
H1 H 0.889(2) 0.857(6) 0.1550(8) 0.099(11) Uiso 1 1 d .

loop_
_atom_site_aniso_label
_atom_site_aniso_U_11
_atom_site_aniso_U_22
_atom_site_aniso_U_33
_atom_site_aniso_U_23
_atom_site_aniso_U_13
_atom_site_aniso_U_12
C5 0.088(3) 0.121(3) 0.103(3) 0.027(2) 0.029(2) 0.000(2)
C4 0.100(3) 0.126(3) 0.122(3) 0.021(3) 0.017(2) -0.026(3)
C3 0.098(3) 0.095(3) 0.126(3) 0.020(2) 0.028(2) -0.019(2)
C2 0.085(2) 0.082(2) 0.103(3) -0.001(2) 0.047(2) -0.0087(19)
C7 0.096(3) 0.096(3) 0.106(3) 0.008(2) 0.034(2) -0.018(2)
C6 0.100(3) 0.098(3) 0.115(3) 0.011(2) 0.040(2) -0.013(2)
C11 0.078(2) 0.077(2) 0.124(3) 0.016(2) 0.040(2) 0.0119(18)
C12 0.090(2) 0.082(2) 0.113(3) 0.013(2) 0.024(2) 0.007(2)
C13 0.077(2) 0.073(2) 0.121(3) 0.004(2) 0.023(2) -0.0054(17)
C8 0.074(2) 0.066(2) 0.108(3) 0.0081(19) 0.0431(19) 0.0048(16)
C9 0.090(2) 0.072(2) 0.124(3) -0.003(2) 0.033(2) -0.0040(18)
C10 0.095(3) 0.069(2) 0.140(3) 0.019(2) 0.043(3) -0.0028(19)
C14 0.132(3) 0.112(3) 0.141(4) 0.042(3) 0.056(3) 0.015(3)
C1 0.091(3) 0.074(2) 0.101(3) 0.005(2) 0.048(2) -0.0013(19)
N3 0.099(3) 0.159(4) 0.150(4) 0.041(3) 0.025(2) -0.027(3)
N2 0.087(2) 0.100(2) 0.098(2) 0.0140(18) 0.0301(18) -0.0153(18)
N1 0.0768(19) 0.086(2) 0.106(2) 0.0124(17) 0.0311(17) -0.0107(16)
O2 0.142(3) 0.255(5) 0.197(4) 0.098(3) -0.025(3) -0.074(3)
O3 0.166(3) 0.157(3) 0.162(3) 0.053(2) 0.013(2) -0.026(3)
O1 0.0914(17) 0.0938(17) 0.138(2) 0.0183(15) 0.0266(14) -0.0228(14)
S1 0.1078(13) 0.1167(14) 0.1259(15) -0.0166(12) 0.0511(11) -0.0313(11)
S1" 0.132(3) 0.128(3) 0.161(3) -0.008(2) 0.052(2) -0.046(2)
O4 0.113(2) 0.179(3) 0.157(3) 0.023(2) 0.0238(18) -0.082(2)
C16 0.163(6) 0.335(10) 0.309(9) 0.209(9) -0.055(6) -0.053(6)
C15 0.164(6) 0.310(11) 0.371(12) 0.156(10) -0.025(8) -0.065(7)
C21 0.094(3) 0.120(3) 0.067(2) 0.003(2) 0.0187(19) 0.024(2)
C20 0.094(3) 0.107(3) 0.092(3) -0.007(2) 0.012(2) 0.000(2)
C19 0.090(2) 0.084(2) 0.083(2) 0.0076(18) 0.0100(18) -0.0031(19)
C18 0.076(2) 0.083(2) 0.077(2) 0.0085(18) 0.0215(17) -0.0024(17)
C23 0.094(2) 0.101(3) 0.082(2) 0.019(2) 0.0190(19) -0.009(2)
C22 0.111(3) 0.105(3) 0.090(3) 0.018(2) 0.035(2) 0.009(2)
C27 0.0694(19) 0.082(2) 0.088(2) 0.0109(18) 0.0167(17) 0.0038(17)
C28 0.087(2) 0.089(2) 0.083(2) -0.0015(19) 0.0076(17) -0.0011(19)
C29 0.0693(19) 0.075(2) 0.096(2) 0.0073(18) 0.0037(17) -0.0113(16)
C24 0.0571(17) 0.074(2) 0.087(2) 0.0135(17) 0.0084(15) -0.0051(15)
C25 0.090(2) 0.081(2) 0.093(2) 0.0089(19) 0.0001(18) -0.0214(19)
C26 0.089(2) 0.075(2) 0.111(3) 0.025(2) 0.016(2) -0.0132(18)
C30 0.125(3) 0.124(3) 0.099(3) 0.028(2) 0.021(2) 0.002(2)
C17 0.067(2) 0.078(2) 0.092(2) 0.0152(18) 0.0089(17) -0.0104(17)
O6 0.135(3) 0.214(4) 0.092(2) -0.024(2) -0.0118(18) 0.037(3)
O7 0.181(3) 0.202(4) 0.108(2) 0.055(3) 0.012(2) 0.048(3)
O5 0.0913(16) 0.1058(18) 0.1097(18) 0.0304(14) -0.0064(13) -0.0409(14)
N6 0.123(3) 0.173(4) 0.079(3) 0.009(3) 0.016(2) 0.052(3)
N5 0.0738(17) 0.098(2) 0.0845(18) 0.0217(16) 0.0079(14) -0.0213(15)
N4 0.0708(17) 0.093(2) 0.092(2) 0.0213(16) 0.0014(15) -0.0274(15)
S2 0.0969(7) 0.0998(7) 0.0862(6) -0.0187(5) 0.0277(5) -0.0274(5)
O8 0.0995(18) 0.138(2) 0.123(2) 0.0223(17) 0.0432(15) -0.0364(16)
C32 0.105(3) 0.076(2) 0.170(4) -0.002(2) 0.042(3) -0.006(2)
C31 0.096(2) 0.077(2) 0.117(3) -0.0053(19) 0.030(2) -0.0097(18)

loop_
_atom_type_symbol
_atom_type_description
_atom_type_scat_dispersion_real
_atom_type_scat_dispersion_imag
_atom_type_scat_source
C C 0.0033 0.0016 'International Tables Vol C Tables 4.2.6.8 and 6.1.1.4'
H H 0.0000 0.0000 'International Tables Vol C Tables 4.2.6.8 and 6.1.1.4'
N N 0.0061 0.0033 'International Tables Vol C Tables 4.2.6.8 and 6.1.1.4'
O O 0.0106 0.0060 'International Tables Vol C Tables 4.2.6.8 and 6.1.1.4'
S S 0.1246 0.1234 'International Tables Vol C Tables 4.2.6.8 and 6.1.1.4'

loop_
_geom_angle_atom_site_label_1
_geom_angle_atom_site_label_2
_geom_angle_atom_site_label_3
_geom_angle
C6 C5 C4 120.6(4)
C6 C5 N3 120.3(4)
C4 C5 N3 119.1(4)
C3 C4 C5 120.0(4)
C3 C4 H4 120.0
C5 C4 H4 120.0
C4 C3 C2 120.1(4)
C4 C3 H3 119.9
C2 C3 H3 119.9
C7 C2 N2 117.0(3)
C7 C2 C3 117.9(4)
N2 C2 C3 125.1(3)
C6 C7 C2 121.7(4)
C6 C7 H7 119.2
C2 C7 H7 119.2
C5 C6 C7 119.7(4)
C5 C6 H6 120.1
C7 C6 H6 120.1
C12 C11 C10 117.7(4)
C12 C11 C14 120.9(4)
C10 C11 C14 121.4(4)
C11 C12 C13 121.4(4)
C11 C12 H12 119.3
C13 C12 H12 119.3
C8 C13 C12 120.5(3)
C8 C13 H13 119.8
C12 C13 H13 119.8
C13 C8 C9 119.4(3)
C13 C8 N1 118.7(3)
C9 C8 N1 121.9(4)
C10 C9 C8 118.8(4)
C10 C9 H9 120.6
C8 C9 H9 120.6
C11 C10 C9 122.2(4)
C11 C10 H10 118.9
C9 C10 H10 118.9
C11 C14 H14A 109.5
C11 C14 H14B 109.5
H14A C14 H14B 109.5
C11 C14 H14C 109.5
H14A C14 H14C 109.5
H14B C14 H14C 109.5
O1 C1 N1 126.3(3)
O1 C1 N2 122.7(4)
N1 C1 N2 110.9(3)
O2 N3 O3 121.6(5)
O2 N3 C5 120.0(4)
O3 N3 C5 118.4(4)
C1 N2 C2 129.1(3)
C1 N2 H2 109.7(17)
C2 N2 H2 121.3(17)
C1 N1 C8 127.4(3)
C1 N1 H1 111(2)
C8 N1 H1 121(2)
S1" S1 O4 68.3(2)
S1 S1" C15 72.4(5)
S1 S1" O4 64.7(2)
C15 S1" O4 114.7(5)
S1 S1" C16 72.1(4)
C15 S1" C16 106.4(5)
O4 S1" C16 104.2(4)
S1 O4 S1" 47.01(15)
S1" C16 H16A 109.4
S1" C16 H16B 109.5
H16A C16 H16B 109.5
S1" C16 H16C 109.5
H16A C16 H16C 109.5
H16B C16 H16C 109.5
S1" C15 H15A 109.4
S1" C15 H15B 109.5
H15A C15 H15B 109.5
S1" C15 H15C 109.6
H15A C15 H15C 109.5
H15B C15 H15C 109.5
C22 C21 C20 121.0(3)
C22 C21 N6 119.8(4)
C20 C21 N6 119.2(4)
C21 C20 C19 119.8(4)
C21 C20 H20 120.1
C19 C20 H20 120.1
C20 C19 C18 119.9(3)
C20 C19 H19 120.1
C18 C19 H19 120.1
C23 C18 C19 119.3(3)
C23 C18 N5 116.5(3)
C19 C18 N5 124.3(3)
C22 C23 C18 120.4(4)
C22 C23 H23 119.8
C18 C23 H23 119.8
C21 C22 C23 119.6(4)
C21 C22 H22 120.2
C23 C22 H22 120.2
C28 C27 C26 116.9(3)
C28 C27 C30 121.7(3)
C26 C27 C30 121.4(3)
C27 C28 C29 121.5(3)
C27 C28 H28 119.2
C29 C28 H28 119.2
C24 C29 C28 120.9(3)
C24 C29 H29 119.5
C28 C29 H29 119.5
C29 C24 C25 119.0(3)
C29 C24 N4 117.6(3)
C25 C24 N4 123.4(3)
C24 C25 C26 118.7(3)
C24 C25 H25 120.7
C26 C25 H25 120.7
C27 C26 C25 123.0(3)
C27 C26 H26 118.5
C25 C26 H26 118.5
C27 C30 H30A 109.5
C27 C30 H30B 109.5
H30A C30 H30B 109.5
C27 C30 H30C 109.5
H30A C30 H30C 109.5
H30B C30 H30C 109.5
O5 C17 N4 124.5(3)
O5 C17 N5 123.0(3)
N4 C17 N5 112.5(3)
O7 N6 O6 123.4(4)
O7 N6 C21 118.2(5)
O6 N6 C21 118.5(5)
C17 N5 C18 126.7(3)
C17 N5 H5A 113.8(19)
C18 N5 H5A 119.0(19)
C17 N4 C24 127.1(3)
C17 N4 H4A 113(2)
C24 N4 H4A 120(2)
O8 S2 C31 106.17(16)
O8 S2 C32 106.12(17)
C31 S2 C32 97.46(18)
S2 C32 H32A 109.5
S2 C32 H32B 109.5
H32A C32 H32B 109.5
S2 C32 H32C 109.5
H32A C32 H32C 109.5
H32B C32 H32C 109.5
S2 C31 H31A 109.5
S2 C31 H31B 109.5
H31A C31 H31B 109.5
S2 C31 H31C 109.5
H31A C31 H31C 109.5
H31B C31 H31C 109.5

loop_
_geom_bond_atom_site_label_1
_geom_bond_atom_site_label_2
_geom_bond_distance
C5 C6 1.352(5)
C5 C4 1.382(5)
C5 N3 1.454(5)
C4 C3 1.368(5)
C4 H4 0.9300
C3 C2 1.394(5)
C3 H3 0.9300
C2 C7 1.385(5)
C2 N2 1.387(5)
C7 C6 1.359(5)
C7 H7 0.9300
C6 H6 0.9300
C11 C12 1.368(5)
C11 C10 1.371(5)
C11 C14 1.500(5)
C12 C13 1.384(5)
C12 H12 0.9300
C13 C8 1.357(5)
C13 H13 0.9300
C8 C9 1.394(4)
C8 N1 1.428(4)
C9 C10 1.384(5)
C9 H9 0.9300
C10 H10 0.9300
C14 H14A 0.9600
C14 H14B 0.9600
C14 H14C 0.9600
C1 O1 1.226(4)
C1 N1 1.343(4)
C1 N2 1.383(4)
N3 O2 1.205(5)
N3 O3 1.228(5)
N2 H2 0.98(3)
N1 H1 0.93(4)
S1 S1" 1.224(4)
S1 O4 1.513(3)
S1" C15 1.402(8)
S1" O4 1.555(4)
S1" C16 1.664(7)
C16 H16A 0.9601
C16 H16B 0.9601
C16 H16C 0.9601
C15 H15A 0.9601
C15 H15B 0.9601
C15 H15C 0.9601
C21 C22 1.360(5)
C21 C20 1.368(5)
C21 N6 1.466(5)
C20 C19 1.377(5)
C20 H20 0.9300
C19 C18 1.383(4)
C19 H19 0.9300
C18 C23 1.383(4)
C18 N5 1.390(4)
C23 C22 1.374(5)
C23 H23 0.9300
C22 H22 0.9300
C27 C28 1.363(5)
C27 C26 1.364(5)
C27 C30 1.507(4)
C28 C29 1.383(4)
C28 H28 0.9300
C29 C24 1.364(4)
C29 H29 0.9300
C24 C25 1.374(4)
C24 N4 1.426(4)
C25 C26 1.394(4)
C25 H25 0.9300
C26 H26 0.9300
C30 H30A 0.9600
C30 H30B 0.9600
C30 H30C 0.9600
C17 O5 1.222(3)
C17 N4 1.347(4)
C17 N5 1.375(4)
O6 N6 1.229(5)
O7 N6 1.218(5)
N5 H5A 1.03(4)
N4 H4A 0.91(4)
S2 O8 1.495(2)
S2 C31 1.758(3)
S2 C32 1.767(4)
C32 H32A 0.9600
C32 H32B 0.9600
C32 H32C 0.9600
C31 H31A 0.9600
C31 H31B 0.9600
C31 H31C 0.9600
